data_4313273
loop_
_publ_author_name
'T. J. Prior'
'M. J. Rosseinsky'

_publ_contact_author
;
      Matthew J Rosseinsky
      Department of Chemistry
      The University of Liverpool
      Liverpool
      L69 7ZD
      UK
;
_publ_contact_author_email m.j.rosseinsky@liv.ac.uk
_publ_contact_author_fax '(44) 151 794 3587'
_publ_contact_author_phone '(44) 151 794 3499'
_publ_section_title
;
 Chiral Direction and Interconnection of Helical Three-Connected Networks
 in Metal-Organic Frameworks
;
_journal_name_full 'Inorganic Chemistry'
_journal_page_first 1564
_journal_page_last 1575
_journal_paper_doi 10.1021/ic025775i
_journal_volume 42
_journal_year 2003
_chemical_formula_structural 'Ni 3 (C 9 H 3 O 6) 2 (C 5 H 5 N) 6 (C 6 H 14 O 3) 3 . guest'
_chemical_formula_sum 'C69 H48 N6 Ni3 O24'
_chemical_formula_weight 1521.36
_chemical_name_systematic
; 
Ni3(btc)2(py)6(1,2,6-hexanetriol)3.guest
;
_space_group_IT_number 214
_symmetry_cell_setting cubic
_symmetry_space_group_name_Hall 'I 4bd 2c 3'
_symmetry_space_group_name_H-M 'I 41 3 2'
_atom_sites_solution_hydrogens geom
_atom_sites_solution_primary direct
_atom_sites_solution_secondary difmap
_audit_creation_method SHELXL-97
_cell_angle_alpha 90.00
_cell_angle_beta 90.00
_cell_angle_gamma 90.00
_cell_formula_units_Z 8
_cell_length_a 28.8037(18)
_cell_length_b 28.8037(18)
_cell_length_c 28.8037(18)
_cell_measurement_reflns_used 8633
_cell_measurement_temperature 150(2)
_cell_measurement_theta_max 43.8
_cell_measurement_theta_min 4.34
_cell_volume 23897(3)
_computing_cell_refinement 'LSCELL (Clegg, 1997)'
_computing_data_collection 'Bruker AXS SMART'
_computing_data_reduction 'Bruker AXS SAINT'
_computing_structure_refinement 'SHELXL-97 (Sheldrick, 1997)'
_computing_structure_solution 'SHELXS-97 (Sheldrick, 1990)'
_diffrn_ambient_temperature 150(2)
_diffrn_detector_area_resol_mean 8.192
_diffrn_measured_fraction_theta_full 0.998
_diffrn_measured_fraction_theta_max 0.998
_diffrn_measurement_device_type 'Bruker AXS SMART CCD diffractometer'
_diffrn_measurement_method 'omega rotation with narrow frames'
_diffrn_radiation_monochromator 'silicon 111'
_diffrn_radiation_source 'Daresbury SRS Station 9.8'
_diffrn_radiation_type synchrotron
_diffrn_radiation_wavelength 0.68920
_diffrn_reflns_av_R_equivalents 0.0601
_diffrn_reflns_av_sigmaI/netI 0.0185
_diffrn_reflns_limit_h_max 26
_diffrn_reflns_limit_h_min -26
_diffrn_reflns_limit_k_max 10
_diffrn_reflns_limit_k_min -26
_diffrn_reflns_limit_l_max 25
_diffrn_reflns_limit_l_min -26
_diffrn_reflns_number 21968
_diffrn_reflns_theta_full 18.23
_diffrn_reflns_theta_max 18.23
_diffrn_reflns_theta_min 1.94
_exptl_absorpt_coefficient_mu 0.482
_exptl_absorpt_correction_T_max 1.00
_exptl_absorpt_correction_T_min 0.41
_exptl_absorpt_correction_type multi-scan
_exptl_absorpt_process_details
;
Sheldrick, G. M., SADABS; Universitat Gottingen, 1997'
;
_exptl_crystal_colour blue
_exptl_crystal_density_diffrn 0.845
_exptl_crystal_density_method 'not measured'
_exptl_crystal_description octahedron
_exptl_crystal_F_000 6231
_exptl_crystal_size_max 0.2
_exptl_crystal_size_mid 0.1
_exptl_crystal_size_min 0.1
_refine_diff_density_max 0.318
_refine_diff_density_min -0.269
_refine_diff_density_rms 0.086
_refine_ls_abs_structure_details 'Flack H D (1983), Acta Cryst. A39, 876-881'
_refine_ls_abs_structure_Flack 0.04(5)
_refine_ls_extinction_method none
_refine_ls_goodness_of_fit_ref 1.272
_refine_ls_hydrogen_treatment mixed
_refine_ls_matrix_type full
_refine_ls_number_parameters 143
_refine_ls_number_reflns 1576
_refine_ls_number_restraints 4
_refine_ls_restrained_S_all 1.290
_refine_ls_R_factor_all 0.0680
_refine_ls_R_factor_gt 0.0629
_refine_ls_shift/su_max 0.001
_refine_ls_shift/su_mean 0.000
_refine_ls_structure_factor_coef Fsqd
_refine_ls_weighting_details 'w=1/[\s^2^(Fo^2^)+(0.1445P)^2^+0.0000P] where P=(Fo^2^+2Fc^2^)/3'
_refine_ls_weighting_scheme calc
_refine_ls_wR_factor_gt 0.1906
_refine_ls_wR_factor_ref 0.2001
_reflns_number_gt 1435
_reflns_number_total 1576
_reflns_threshold_expression >2sigma(I)
_cod_data_source_file ic025775isi20021029_111527_6.cif
_cod_data_source_block Prior6
_cod_depositor_comments
;
The following automatic conversions were performed:

'_refine_ls_weighting_scheme' value 'calc
w=1/[\s^2^(Fo^2^)+(0.1445P)^2^+0.0000P] where P=(Fo^2^+2Fc^2^)/3' was
changed to 'calc'. New tag '_refine_ls_weighting_details' was
created. The value of the new tag was set to
'w=1/[\s^2^(Fo^2^)+(0.1445P)^2^+0.0000P] where P=(Fo^2^+2Fc^2^)/3'.

Automatic conversion script
Id: cif_fix_values 3143 2015-03-26 13:38:13Z robertas 
;
_cod_database_code 4313273

loop_
_symmetry_equiv_pos_as_xyz
'x, y, z'
'y, z, x'
'z, x, y'
'-y+1/4, x+3/4, z+1/4'
'-z+1/4, y+3/4, x+1/4'
'-x+1/4, z+3/4, y+1/4'
'-x+1/2, -y, z+1/2'
'-z, x+1/2, -y+1/2'
'-x, y+1/2, -z+1/2'
'-y+1/2, -z, x+1/2'
'-z+1/2, -x, y+1/2'
'y+1/4, -x+1/4, z+3/4'
'z+1/4, -y+1/4, x+3/4'
'x+1/4, -z+1/4, y+3/4'
'-y, z+1/2, -x+1/2'
'-z+3/4, -y+3/4, -x+3/4'
'-x+3/4, -z+3/4, -y+3/4'
'-y+3/4, -x+3/4, -z+3/4'
'y+1/2, -z+1/2, -x'
'y+3/4, x+1/4, -z+1/4'
'z+3/4, y+1/4, -x+1/4'
'x+3/4, z+1/4, -y+1/4'
'x+1/2, -y+1/2, -z'
'z+1/2, -x+1/2, -y'
'x+1/2, y+1/2, z+1/2'
'y+1/2, z+1/2, x+1/2'
'z+1/2, x+1/2, y+1/2'
'-y+3/4, x+5/4, z+3/4'
'-z+3/4, y+5/4, x+3/4'
'-x+3/4, z+5/4, y+3/4'
'-x+1, -y+1/2, z+1'
'-z+1/2, x+1, -y+1'
'-x+1/2, y+1, -z+1'
'-y+1, -z+1/2, x+1'
'-z+1, -x+1/2, y+1'
'y+3/4, -x+3/4, z+5/4'
'z+3/4, -y+3/4, x+5/4'
'x+3/4, -z+3/4, y+5/4'
'-y+1/2, z+1, -x+1'
'-z+5/4, -y+5/4, -x+5/4'
'-x+5/4, -z+5/4, -y+5/4'
'-y+5/4, -x+5/4, -z+5/4'
'y+1, -z+1, -x+1/2'
'y+5/4, x+3/4, -z+3/4'
'z+5/4, y+3/4, -x+3/4'
'x+5/4, z+3/4, -y+3/4'
'x+1, -y+1, -z+1/2'
'z+1, -x+1, -y+1/2'

loop_
_atom_site_label
_atom_site_type_symbol
_atom_site_fract_x
_atom_site_fract_y
_atom_site_fract_z
_atom_site_U_iso_or_equiv
_atom_site_adp_type
_atom_site_occupancy
_atom_site_calc_flag
_atom_site_refinement_flags
_atom_site_disorder_assembly
_atom_site_disorder_group
C1 C 0.9650(3) 0.5735(3) 0.9015(3) 0.069(2) Uani 1 d . . .
C2 C 1.0062(2) 0.5589(2) 0.9295(3) 0.0582(19) Uani 1 d . . .
C3 C 1.0196(3) 0.5839(2) 0.9678(3) 0.0624(19) Uani 1 d . . .
H3 H 1.0026 0.6098 0.9767 0.075 Uiso 1 calc R . .
C11 C 0.8393(5) 0.5834(4) 0.8472(5) 0.161(6) Uani 1 d D . .
H11 H 0.8169 0.6041 0.8320 0.193 Uiso 1 calc R . .
C12 C 0.8349(13) 0.5354(10) 0.8251(11) 0.199(13) Uiso 0.50 d PD . .
C13 C 0.8389(18) 0.532(2) 0.7717(13) 0.27(2) Uiso 0.50 d PD . .
C14 C 0.8770(18) 0.532(2) 0.7352(18) 0.31(3) Uiso 0.50 d PD . .
C21 C 0.9245(3) 0.6940(4) 0.9663(5) 0.106(3) Uani 1 d . . .
H21 H 0.9211 0.6629 0.9743 0.127 Uiso 1 calc R . .
C22 C 0.9342(4) 0.7264(6) 1.0030(5) 0.127(4) Uani 1 d . . .
H22 H 0.9361 0.7171 1.0338 0.152 Uiso 1 calc R . .
C23 C 0.9404(5) 0.7705(7) 0.9905(8) 0.148(6) Uani 1 d . . .
H23 H 0.9480 0.7924 1.0129 0.178 Uiso 1 calc R . .
C24 C 0.9360(4) 0.7832(5) 0.9479(8) 0.150(6) Uani 1 d . . .
H24 H 0.9394 0.8144 0.9401 0.180 Uiso 1 calc R . .
C25 C 0.9256(3) 0.7488(4) 0.9113(5) 0.111(3) Uani 1 d . . .
H25 H 0.9230 0.7583 0.8806 0.134 Uiso 1 calc R . .
C41 C 0.9198(15) 0.4461(16) 0.9388(14) 0.43(2) Uiso 1 d D . .
N1 N 0.9201(2) 0.7053(3) 0.9217(3) 0.089(2) Uani 1 d . . .
O1 O 0.94836(18) 0.6124(2) 0.91144(19) 0.0863(17) Uani 1 d . . .
O2 O 0.94951(18) 0.54710(18) 0.8699(2) 0.0798(15) Uani 1 d . . .
O11 O 0.8835(2) 0.59721(18) 0.8344(2) 0.0972(18) Uani 1 d . . .
H11A H 0.9026 0.5798 0.8463 0.146 Uiso 1 calc R . .
O41 O 0.9313(9) 0.4500(9) 0.8795(10) 0.374(11) Uiso 1 d D . .
Ni1 Ni 0.90407(3) 0.65407(3) 0.8750 0.0785(8) Uani 1 d S . .

loop_
_atom_site_aniso_label
_atom_site_aniso_U_11
_atom_site_aniso_U_22
_atom_site_aniso_U_33
_atom_site_aniso_U_23
_atom_site_aniso_U_13
_atom_site_aniso_U_12
C1 0.066(6) 0.063(6) 0.079(6) 0.008(5) -0.001(5) -0.001(5)
C2 0.060(5) 0.052(5) 0.063(5) -0.001(4) 0.000(5) 0.002(4)
C3 0.064(5) 0.055(4) 0.068(5) -0.003(4) 0.009(5) -0.001(4)
C11 0.109(10) 0.095(8) 0.278(17) 0.011(11) -0.074(12) -0.016(6)
C21 0.073(6) 0.087(7) 0.157(11) -0.029(8) 0.005(6) 0.013(5)
C22 0.098(7) 0.126(10) 0.156(10) -0.047(10) -0.017(7) 0.022(7)
C23 0.088(8) 0.125(14) 0.232(19) -0.051(13) 0.023(10) -0.001(8)
C24 0.082(7) 0.088(10) 0.28(2) -0.006(13) 0.040(11) -0.015(6)
C25 0.093(7) 0.062(7) 0.179(11) -0.015(7) 0.030(7) -0.008(5)
N1 0.074(5) 0.076(6) 0.116(7) -0.004(4) -0.001(4) -0.003(4)
O1 0.082(4) 0.072(4) 0.106(4) -0.013(3) -0.031(3) 0.016(3)
O2 0.079(4) 0.074(3) 0.086(4) -0.009(3) -0.017(3) 0.005(3)
O11 0.084(4) 0.084(4) 0.124(5) 0.007(3) -0.041(3) -0.007(3)
Ni1 0.0643(8) 0.0643(8) 0.1069(12) 0.0101(6) -0.0101(6) 0.0000(7)

loop_
_atom_type_symbol
_atom_type_description
_atom_type_scat_dispersion_real
_atom_type_scat_dispersion_imag
_atom_type_scat_source
C C 0.0020 0.0020 'International Tables Vol C Tables 4.2.6.8 and 6.1.1.4'
H H 0.0000 0.0000 'International Tables Vol C Tables 4.2.6.8 and 6.1.1.4'
N N 0.0040 0.0030 'International Tables Vol C Tables 4.2.6.8 and 6.1.1.4'
O O 0.0080 0.0060 'International Tables Vol C Tables 4.2.6.8 and 6.1.1.4'
Ni Ni 0.2850 1.1130 'International Tables Vol C Tables 4.2.6.8 and 6.1.1.4'

loop_
_geom_angle_atom_site_label_1
_geom_angle_atom_site_label_2
_geom_angle_atom_site_label_3
_geom_angle
_geom_angle_site_symmetry_1
_geom_angle_site_symmetry_3
_geom_angle_publ_flag
O1 C1 O2 124.6(7) . . ?
O1 C1 C2 115.6(8) . . ?
O2 C1 C2 119.8(8) . . ?
C3 C2 C3 119.4(7) . 8_746 ?
C3 C2 C1 120.6(8) . . ?
C3 C2 C1 120.0(8) 8_746 . ?
C2 C3 C2 120.6(7) . 19_567 ?
O11 C11 C12 103.0(18) . . ?
O11 C11 C11 109.2(7) . 44_446 ?
C12 C11 C11 119.8(16) . 44_446 ?
C11 C12 C13 117(3) . . ?
C14 C13 C12 138(4) . . ?
N1 C21 C22 124.7(11) . . ?
C23 C22 C21 116.5(14) . . ?
C24 C23 C22 121.1(17) . . ?
C23 C24 C25 120.5(14) . . ?
N1 C25 C24 120.6(12) . . ?
C25 N1 C21 116.6(9) . . ?
C25 N1 Ni1 124.8(9) . . ?
C21 N1 Ni1 118.6(7) . . ?
C1 O1 Ni1 130.3(5) . . ?
C11 O11 Ni1 109.6(7) . . ?
O1 Ni1 O1 177.0(3) . 44_446 ?
O1 Ni1 N1 91.1(3) . 44_446 ?
O1 Ni1 N1 86.8(3) 44_446 44_446 ?
O1 Ni1 N1 86.8(3) . . ?
O1 Ni1 N1 91.1(3) 44_446 . ?
N1 Ni1 N1 96.1(5) 44_446 . ?
O1 Ni1 O11 90.3(2) . . ?
O1 Ni1 O11 92.0(2) 44_446 . ?
N1 Ni1 O11 90.8(3) 44_446 . ?
N1 Ni1 O11 172.6(3) . . ?
O1 Ni1 O11 92.0(2) . 44_446 ?
O1 Ni1 O11 90.3(2) 44_446 44_446 ?
N1 Ni1 O11 172.6(3) 44_446 44_446 ?
N1 Ni1 O11 90.8(3) . 44_446 ?
O11 Ni1 O11 82.5(4) . 44_446 ?

loop_
_geom_bond_atom_site_label_1
_geom_bond_atom_site_label_2
_geom_bond_distance
_geom_bond_site_symmetry_2
_geom_bond_publ_flag
C1 O1 1.252(9) . ?
C1 O2 1.267(9) . ?
C1 C2 1.496(10) . ?
C2 C3 1.372(10) . ?
C2 C3 1.411(10) 8_746 ?
C3 C2 1.411(10) 19_567 ?
C11 O11 1.384(14) . ?
C11 C12 1.53(3) . ?
C11 C11 1.62(3) 44_446 ?
C12 C13 1.55(3) . ?
C13 C14 1.52(3) . ?
C21 N1 1.331(13) . ?
C21 C22 1.435(15) . ?
C22 C23 1.332(18) . ?
C23 C24 1.286(19) . ?
C24 C25 1.48(2) . ?
C25 N1 1.297(12) . ?
C41 O41 1.75(4) . ?
N1 Ni1 2.050(8) . ?
O1 Ni1 2.041(5) . ?
O11 Ni1 2.098(5) . ?
Ni1 O1 2.041(5) 44_446 ?
Ni1 N1 2.050(8) 44_446 ?
Ni1 O11 2.098(5) 44_446 ?
